data_1525993
loop_
_publ_author_name
'Meerschaut, A.'
'Lafond, A.'
'Meignen, V.'
'Deudon, C.'

_publ_section_title
;
 Crystal structure and magnetic properties of a new oxyselenide of
 gadolinium and titanium: Gd4 Ti Se4 O4
;
_journal_name_full 'Journal of Solid State Chemistry'
_journal_page_first 182
_journal_page_last 187
_journal_volume 162
_journal_year 2001
_chemical_formula_sum 'Gd4 O4 Se4 Ti'
_chemical_name_systematic 'Gd4 Ti O4 Se4'
_space_group_IT_number 12
_symmetry_space_group_name_Hall '-C 2y'
_symmetry_space_group_name_H-M 'C 1 2/m 1'
_cell_angle_alpha 90
_cell_angle_beta 117.569
_cell_angle_gamma 90
_cell_formula_units_Z 2
_cell_length_a 15.7878
_cell_length_b 3.761
_cell_length_c 9.6639
_cell_volume 508.667
_citation_journal_id_ASTM JSSCBI
_cod_data_source_file Meerschaut_JSSCBI_2001_1717.cif
_cod_data_source_block Gd4O4Se4Ti1
_cod_original_cell_volume 508.6671
_cod_original_formula_sum 'Gd4 O4 Se4 Ti1'
_cod_database_code 1525993

loop_
_symmetry_equiv_pos_as_xyz
x,y,z
-x,y,-z
-x,-y,-z
x,-y,z
x+1/2,y+1/2,z
-x+1/2,y+1/2,-z
-x+1/2,-y+1/2,-z
x+1/2,-y+1/2,z

loop_
_atom_site_label
_atom_site_type_symbol
_atom_site_fract_x
_atom_site_fract_y
_atom_site_fract_z
_atom_site_occupancy
_atom_site_U_iso_or_equiv
O2 O-2 0.3163 0 0.5913 1 0.0
Se1 Se-2 0.62365 0 0.016 1 0.0
Se2 Se-2 0.61553 0.5 0.6318 1 0.0
Ti1 Ti+4 0 0 0 1 0.0
Gd1 Gd+3 0.47535 0 0.66922 1 0.0
O1 O-2 0.449 0.5 0.7801 1 0.0
Gd2 Gd+3 0.27623 0.5 0.6752 1 0.0
